data_7013270
loop_
_publ_author_name
'Richard L. Cordiner'
'Deborah Corcoran'
'Dmitri S. Yufit'
'Andr\'es E. Goeta'
'Judith A. K. Howard'
'Paul J. Low'

_publ_section_title
;
 Cyanoacetylenes and cyanoacetylides: versatile ligands in
 organometallic chemistry
;
_journal_issue 18
_journal_name_full 'Dalton Trans.'
_journal_page_first 3541
_journal_page_last 3549
_journal_paper_doi 10.1039/b306089f
_journal_year 2003
_chemical_formula_sum 'C50.7 H41.4 Cl1.4 F6 N P3 Ru'
_chemical_formula_weight 1022.26
_chemical_name_systematic
;
?
;
_space_group_IT_number 14
_symmetry_cell_setting monoclinic
_symmetry_space_group_name_Hall '-P 2yn'
_symmetry_space_group_name_H-M 'P 1 21/n 1'
_atom_sites_solution_hydrogens geom
_atom_sites_solution_primary direct
_atom_sites_solution_secondary difmap
_audit_creation_method SHELXL-97
_cell_angle_alpha 90.00
_cell_angle_beta 104.145(2)
_cell_angle_gamma 90.00
_cell_formula_units_Z 4
_cell_length_a 10.3647(5)
_cell_length_b 35.1128(16)
_cell_length_c 12.9836(6)
_cell_measurement_reflns_used 4956
_cell_measurement_temperature 120(2)
_cell_measurement_theta_max 27.11
_cell_measurement_theta_min 2.26
_cell_volume 4581.9(4)
_diffrn_ambient_temperature 120(2)
_diffrn_detector_area_resol_mean 8
_diffrn_measured_fraction_theta_full 0.896
_diffrn_measured_fraction_theta_max 0.896
_diffrn_measurement_device_type 'Bruker SMART-1K CCD Diffractometer'
_diffrn_measurement_method \w
_diffrn_radiation_monochromator graphite
_diffrn_radiation_source 'fine-focus sealed tube'
_diffrn_radiation_type MoK\a
_diffrn_radiation_wavelength 0.71073
_diffrn_reflns_av_R_equivalents 0.0465
_diffrn_reflns_av_sigmaI/netI 0.0629
_diffrn_reflns_limit_h_max 12
_diffrn_reflns_limit_h_min -13
_diffrn_reflns_limit_k_max 39
_diffrn_reflns_limit_k_min -45
_diffrn_reflns_limit_l_max 15
_diffrn_reflns_limit_l_min -16
_diffrn_reflns_number 24223
_diffrn_reflns_theta_full 27.24
_diffrn_reflns_theta_max 27.24
_diffrn_reflns_theta_min 1.72
_diffrn_standards_decay_% 0
_diffrn_standards_number 0
_exptl_absorpt_coefficient_mu 0.590
_exptl_absorpt_correction_T_max 0.952
_exptl_absorpt_correction_T_min 0.840
_exptl_absorpt_correction_type integration
_exptl_absorpt_process_details 'XPREP in SHELXTL-NT (Bruker, 1998c)'
_exptl_crystal_colour yellow
_exptl_crystal_density_diffrn 1.482
_exptl_crystal_density_method 'not measured'
_exptl_crystal_description prism
_exptl_crystal_F_000 2078
_exptl_crystal_size_max 0.40
_exptl_crystal_size_mid 0.26
_exptl_crystal_size_min 0.10
_refine_diff_density_max 1.268
_refine_diff_density_min -1.373
_refine_diff_density_rms 0.108
_refine_ls_extinction_method none
_refine_ls_goodness_of_fit_ref 1.147
_refine_ls_hydrogen_treatment constr
_refine_ls_matrix_type full
_refine_ls_number_parameters 572
_refine_ls_number_reflns 9181
_refine_ls_number_restraints 0
_refine_ls_restrained_S_all 1.147
_refine_ls_R_factor_all 0.0898
_refine_ls_R_factor_gt 0.0688
_refine_ls_shift/su_max 0.000
_refine_ls_shift/su_mean 0.000
_refine_ls_structure_factor_coef Fsqd
_refine_ls_weighting_details 'calc w=1/[\s^2^(Fo^2^)+(0.0028P)^2^+27.0403P] where P=(Fo^2^+2Fc^2^)/3'
_refine_ls_weighting_scheme calc
_refine_ls_wR_factor_gt 0.1327
_refine_ls_wR_factor_ref 0.1395
_reflns_number_gt 7254
_reflns_number_total 9181
_reflns_threshold_expression >2sigma(I)
_cod_data_source_file b306089f.txt
_cod_data_source_block 2
_cod_original_sg_symbol_H-M P2(1)/n
_cod_original_formula_sum 'C50.70 H41.40 Cl1.40 F6 N P3 Ru'
_cod_database_code 7013270

loop_
_symmetry_equiv_pos_as_xyz
'x, y, z'
'-x+1/2, y+1/2, -z+1/2'
'-x, -y, -z'
'x-1/2, -y-1/2, z-1/2'

loop_
_atom_site_label
_atom_site_type_symbol
_atom_site_fract_x
_atom_site_fract_y
_atom_site_fract_z
_atom_site_U_iso_or_equiv
_atom_site_adp_type
_atom_site_occupancy
_atom_site_symmetry_multiplicity
_atom_site_calc_flag
_atom_site_refinement_flags
_atom_site_disorder_assembly
_atom_site_disorder_group
Ru1 Ru 0.50263(4) 0.155899(11) 0.15811(3) 0.01698(11) Uani 1 1 d . . .
N1 N 0.5349(4) 0.10388(12) 0.2223(3) 0.0203(9) Uani 1 1 d . . .
C2 C 0.5485(6) 0.07358(16) 0.2594(4) 0.0248(12) Uani 1 1 d . . .
C3 C 0.5599(6) 0.03751(16) 0.2999(5) 0.0286(13) Uani 1 1 d . . .
C4 C 0.5618(6) 0.00520(16) 0.3323(4) 0.0272(13) Uani 1 1 d . . .
P1 P 0.47610(14) 0.13036(4) -0.01350(11) 0.0188(3) Uani 1 1 d . . .
P2 P 0.28507(13) 0.15061(4) 0.18089(10) 0.0183(3) Uani 1 1 d . . .
P3 P 0.17355(19) -0.17526(5) 0.40103(13) 0.0368(4) Uani 1 1 d . . .
F1 F 0.1986(5) -0.14333(12) 0.3208(3) 0.0693(14) Uani 1 1 d . . .
F2 F 0.1739(4) -0.20720(12) 0.3138(3) 0.0547(11) Uani 1 1 d . . .
F3 F 0.3320(4) -0.18038(12) 0.4449(3) 0.0518(11) Uani 1 1 d . . .
F4 F 0.1792(6) -0.14408(13) 0.4910(4) 0.0796(16) Uani 1 1 d . . .
F5 F 0.0178(5) -0.17014(15) 0.3588(4) 0.0770(15) Uani 1 1 d . . .
F6 F 0.1514(4) -0.20778(11) 0.4815(3) 0.0496(10) Uani 1 1 d . . .
C11 C 0.5555(6) -0.03310(16) 0.3681(4) 0.0274(13) Uani 1 1 d . . .
C12 C 0.4481(6) -0.04395(17) 0.4098(5) 0.0336(14) Uani 1 1 d . . .
H12 H 0.3848 -0.0255 0.4191 0.040 Uiso 1 1 calc R . .
C13 C 0.4347(7) -0.08143(18) 0.4371(5) 0.0386(16) Uani 1 1 d . . .
H13 H 0.3625 -0.0887 0.4658 0.046 Uiso 1 1 calc R . .
C14 C 0.5260(7) -0.10851(18) 0.4229(5) 0.0403(16) Uani 1 1 d . . .
H14 H 0.5143 -0.1344 0.4394 0.048 Uiso 1 1 calc R . .
C15 C 0.6344(7) -0.09786(17) 0.3845(5) 0.0385(16) Uani 1 1 d . . .
H15 H 0.6981 -0.1164 0.3768 0.046 Uiso 1 1 calc R . .
C16 C 0.6502(6) -0.06014(16) 0.3572(4) 0.0316(14) Uani 1 1 d . . .
H16 H 0.7248 -0.0528 0.3314 0.038 Uiso 1 1 calc R . .
C21 C 0.5407(5) 0.21513(14) 0.1168(4) 0.0233(12) Uani 1 1 d . . .
H21 H 0.4874 0.2301 0.0555 0.028 Uiso 1 1 calc R . .
C22 C 0.5233(5) 0.21490(14) 0.2212(4) 0.0223(12) Uani 1 1 d . . .
H22 H 0.4532 0.2293 0.2459 0.027 Uiso 1 1 calc R . .
C23 C 0.6237(5) 0.19245(15) 0.2864(4) 0.0234(12) Uani 1 1 d . . .
H23 H 0.6375 0.1884 0.3646 0.028 Uiso 1 1 calc R . .
C24 C 0.7081(6) 0.17870(15) 0.2212(4) 0.0267(12) Uani 1 1 d . . .
H24 H 0.7910 0.1633 0.2460 0.032 Uiso 1 1 calc R . .
C25 C 0.6574(6) 0.19303(15) 0.1178(5) 0.0272(13) Uani 1 1 d . . .
H25 H 0.6983 0.1894 0.0562 0.033 Uiso 1 1 calc R . .
C31 C 0.3496(5) 0.09425(15) -0.0756(4) 0.0232(12) Uani 1 1 d . . .
C32 C 0.2260(5) 0.10371(17) -0.1414(4) 0.0270(12) Uani 1 1 d . . .
H32 H 0.2054 0.1296 -0.1599 0.032 Uiso 1 1 calc R . .
C33 C 0.1322(6) 0.0752(2) -0.1804(5) 0.0385(16) Uani 1 1 d . . .
H33 H 0.0476 0.0818 -0.2243 0.046 Uiso 1 1 calc R . .
C34 C 0.1624(7) 0.0378(2) -0.1553(5) 0.0452(18) Uani 1 1 d . . .
H34 H 0.0984 0.0186 -0.1817 0.054 Uiso 1 1 calc R . .
C35 C 0.2858(7) 0.02776(18) -0.0914(5) 0.0394(16) Uani 1 1 d . . .
H35 H 0.3063 0.0017 -0.0754 0.047 Uiso 1 1 calc R . .
C36 C 0.3792(6) 0.05574(16) -0.0509(5) 0.0304(13) Uani 1 1 d . . .
H36 H 0.4631 0.0488 -0.0064 0.036 Uiso 1 1 calc R . .
C41 C 0.6270(5) 0.10455(14) -0.0264(4) 0.0200(11) Uani 1 1 d . . .
C42 C 0.7286(6) 0.09660(15) 0.0621(4) 0.0245(12) Uani 1 1 d . . .
H42 H 0.7229 0.1055 0.1299 0.029 Uiso 1 1 calc R . .
C43 C 0.8399(6) 0.07550(15) 0.0526(4) 0.0252(12) Uani 1 1 d . . .
H43 H 0.9083 0.0698 0.1140 0.030 Uiso 1 1 calc R . .
C44 C 0.8499(6) 0.06306(15) -0.0458(5) 0.0297(13) Uani 1 1 d . . .
H44 H 0.9258 0.0490 -0.0525 0.036 Uiso 1 1 calc R . .
C45 C 0.7493(6) 0.07101(17) -0.1346(5) 0.0338(14) Uani 1 1 d . . .
H45 H 0.7579 0.0629 -0.2024 0.041 Uiso 1 1 calc R . .
C46 C 0.6362(6) 0.09060(16) -0.1266(5) 0.0277(13) Uani 1 1 d . . .
H46 H 0.5655 0.0946 -0.1877 0.033 Uiso 1 1 calc R . .
C51 C 0.4540(5) 0.16858(14) -0.1126(4) 0.0209(11) Uani 1 1 d . . .
C52 C 0.5493(6) 0.17800(16) -0.1683(4) 0.0268(12) Uani 1 1 d . . .
H52 H 0.6283 0.1633 -0.1584 0.032 Uiso 1 1 calc R . .
C53 C 0.5290(6) 0.20876(17) -0.2380(5) 0.0324(14) Uani 1 1 d . . .
H53 H 0.5948 0.2152 -0.2747 0.039 Uiso 1 1 calc R . .
C54 C 0.4124(7) 0.23006(16) -0.2539(5) 0.0332(14) Uani 1 1 d . . .
H54 H 0.3982 0.2509 -0.3021 0.040 Uiso 1 1 calc R . .
C55 C 0.3175(7) 0.22093(17) -0.1996(5) 0.0345(14) Uani 1 1 d . . .
H55 H 0.2372 0.2351 -0.2113 0.041 Uiso 1 1 calc R . .
C56 C 0.3395(6) 0.19097(16) -0.1279(4) 0.0281(13) Uani 1 1 d . . .
H56 H 0.2757 0.1856 -0.0884 0.034 Uiso 1 1 calc R . .
C61 C 0.1495(5) 0.17104(15) 0.0758(4) 0.0235(12) Uani 1 1 d . . .
C62 C 0.1581(5) 0.21071(15) 0.0629(4) 0.0235(12) Uani 1 1 d . . .
H62 H 0.2320 0.2245 0.1037 0.028 Uiso 1 1 calc R . .
C63 C 0.0581(6) 0.22950(16) -0.0098(5) 0.0299(13) Uani 1 1 d . . .
H63 H 0.0632 0.2563 -0.0188 0.036 Uiso 1 1 calc R . .
C64 C -0.0495(6) 0.20925(17) -0.0693(5) 0.0322(14) Uani 1 1 d . . .
H64 H -0.1189 0.2222 -0.1180 0.039 Uiso 1 1 calc R . .
C65 C -0.0554(6) 0.17002(17) -0.0576(5) 0.0348(15) Uani 1 1 d . . .
H65 H -0.1276 0.1560 -0.0999 0.042 Uiso 1 1 calc R . .
C66 C 0.0434(5) 0.15131(16) 0.0157(4) 0.0274(12) Uani 1 1 d . . .
H66 H 0.0379 0.1245 0.0244 0.033 Uiso 1 1 calc R . .
C71 C 0.2500(6) 0.17436(14) 0.2978(4) 0.0219(11) Uani 1 1 d . . .
C72 C 0.1171(6) 0.1811(2) 0.3001(5) 0.0382(16) Uani 1 1 d . . .
H72 H 0.0478 0.1766 0.2382 0.046 Uiso 1 1 calc R . .
C73 C 0.0864(7) 0.1941(2) 0.3922(5) 0.0471(19) Uani 1 1 d . . .
H73 H -0.0038 0.1982 0.3934 0.057 Uiso 1 1 calc R . .
C74 C 0.1861(7) 0.20120(18) 0.4819(5) 0.0371(15) Uani 1 1 d . . .
H74 H 0.1647 0.2104 0.5445 0.044 Uiso 1 1 calc R . .
C75 C 0.3173(7) 0.19496(16) 0.4806(5) 0.0318(14) Uani 1 1 d . . .
H75 H 0.3865 0.2000 0.5421 0.038 Uiso 1 1 calc R . .
C76 C 0.3479(6) 0.18121(15) 0.3883(4) 0.0242(12) Uani 1 1 d . . .
H76 H 0.4381 0.1765 0.3882 0.029 Uiso 1 1 calc R . .
C81 C 0.2351(5) 0.10145(15) 0.2064(4) 0.0222(11) Uani 1 1 d . . .
C82 C 0.2434(7) 0.08968(18) 0.3090(5) 0.0378(15) Uani 1 1 d . . .
H82 H 0.2652 0.1076 0.3654 0.045 Uiso 1 1 calc R . .
C83 C 0.2203(7) 0.05196(18) 0.3312(5) 0.0435(17) Uani 1 1 d . . .
H83 H 0.2287 0.0443 0.4027 0.052 Uiso 1 1 calc R . .
C84 C 0.1855(6) 0.02575(16) 0.2513(5) 0.0343(14) Uani 1 1 d . . .
H84 H 0.1658 0.0003 0.2667 0.041 Uiso 1 1 calc R . .
C85 C 0.1794(6) 0.03660(17) 0.1491(5) 0.0308(13) Uani 1 1 d . . .
H85 H 0.1572 0.0184 0.0934 0.037 Uiso 1 1 calc R . .
C86 C 0.2057(6) 0.07409(15) 0.1264(5) 0.0267(12) Uani 1 1 d . . .
H86 H 0.2035 0.0811 0.0554 0.032 Uiso 1 1 calc R . .
Cl1A Cl 0.9754(18) 0.0391(4) 0.5410(10) 0.062(4) Uiso 0.171(9) 1 d P A 1
Cl2A Cl 0.8941(15) 0.0858(5) 0.3449(12) 0.062(4) Uiso 0.171(9) 1 d P A 1
C90A C 0.985(7) 0.0810(15) 0.479(5) 0.062(4) Uiso 0.171(9) 1 d P A 1
H90A H 1.0803 0.0858 0.4815 0.075 Uiso 0.171(9) 1 calc PR A 1
H90B H 0.9559 0.1014 0.5205 0.075 Uiso 0.171(9) 1 calc PR A 1
Cl1B Cl 0.9009(6) 0.03875(12) 0.5514(3) 0.0640(13) Uiso 0.524(9) 1 d P B 2
Cl2B Cl 0.8884(5) 0.07126(15) 0.3441(4) 0.0640(13) Uiso 0.524(9) 1 d P B 2
C90B C 0.968(2) 0.0699(5) 0.4797(18) 0.0640(13) Uiso 0.524(9) 1 d P B 2
H90C H 1.0623 0.0633 0.4876 0.077 Uiso 0.524(9) 1 calc PR B 2
H90D H 0.9645 0.0957 0.5098 0.077 Uiso 0.524(9) 1 calc PR B 2

loop_
_atom_site_aniso_label
_atom_site_aniso_U_11
_atom_site_aniso_U_22
_atom_site_aniso_U_33
_atom_site_aniso_U_23
_atom_site_aniso_U_13
_atom_site_aniso_U_12
Ru1 0.0197(2) 0.01366(19) 0.0169(2) -0.00042(17) 0.00317(15) -0.00090(17)
N1 0.019(2) 0.021(2) 0.020(2) -0.0003(19) 0.0031(18) -0.0008(18)
C2 0.023(3) 0.028(3) 0.025(3) -0.001(2) 0.008(2) 0.002(2)
C3 0.033(3) 0.022(3) 0.033(3) 0.005(2) 0.012(3) 0.001(2)
C4 0.029(3) 0.026(3) 0.025(3) 0.001(2) 0.004(2) 0.001(2)
P1 0.0194(7) 0.0168(7) 0.0200(7) -0.0007(5) 0.0045(5) 0.0001(5)
P2 0.0197(7) 0.0162(7) 0.0189(7) -0.0002(5) 0.0045(5) 0.0001(5)
P3 0.0453(11) 0.0353(9) 0.0284(9) 0.0005(7) 0.0064(7) -0.0058(8)
F1 0.090(4) 0.055(3) 0.050(3) 0.025(2) -0.008(2) -0.025(2)
F2 0.074(3) 0.053(3) 0.035(2) -0.0119(19) 0.011(2) -0.007(2)
F3 0.042(2) 0.069(3) 0.040(2) 0.014(2) -0.0001(18) -0.015(2)
F4 0.118(5) 0.054(3) 0.067(3) -0.021(2) 0.023(3) 0.004(3)
F5 0.055(3) 0.088(4) 0.087(4) 0.020(3) 0.015(3) 0.012(3)
F6 0.055(3) 0.054(2) 0.042(2) 0.0056(19) 0.0158(19) -0.016(2)
C11 0.031(3) 0.027(3) 0.022(3) 0.004(2) 0.002(2) -0.001(2)
C12 0.043(4) 0.029(3) 0.026(3) 0.005(2) 0.005(3) 0.003(3)
C13 0.045(4) 0.036(4) 0.034(4) 0.010(3) 0.009(3) -0.010(3)
C14 0.056(5) 0.025(3) 0.034(4) 0.009(3) -0.001(3) -0.005(3)
C15 0.058(5) 0.025(3) 0.033(3) 0.006(3) 0.010(3) 0.006(3)
C16 0.043(4) 0.027(3) 0.025(3) 0.003(2) 0.008(3) 0.003(3)
C21 0.024(3) 0.016(3) 0.028(3) 0.001(2) 0.002(2) -0.007(2)
C22 0.027(3) 0.011(2) 0.028(3) -0.005(2) 0.005(2) -0.004(2)
C23 0.026(3) 0.020(3) 0.022(3) -0.002(2) 0.002(2) -0.004(2)
C24 0.027(3) 0.018(3) 0.033(3) -0.003(2) 0.003(2) -0.004(2)
C25 0.031(3) 0.023(3) 0.029(3) -0.006(2) 0.010(3) -0.012(2)
C31 0.023(3) 0.023(3) 0.026(3) -0.009(2) 0.011(2) -0.003(2)
C32 0.024(3) 0.035(3) 0.022(3) -0.005(2) 0.005(2) 0.000(2)
C33 0.030(4) 0.054(4) 0.033(3) -0.014(3) 0.009(3) -0.012(3)
C34 0.038(4) 0.055(5) 0.049(4) -0.027(3) 0.022(3) -0.024(3)
C35 0.046(4) 0.025(3) 0.054(4) -0.015(3) 0.024(3) -0.013(3)
C36 0.030(3) 0.028(3) 0.035(3) -0.008(3) 0.012(3) -0.001(2)
C41 0.018(3) 0.015(2) 0.028(3) 0.000(2) 0.007(2) 0.000(2)
C42 0.032(3) 0.017(3) 0.026(3) -0.002(2) 0.012(2) -0.001(2)
C43 0.026(3) 0.022(3) 0.027(3) 0.003(2) 0.007(2) -0.001(2)
C44 0.027(3) 0.017(3) 0.048(4) -0.005(3) 0.016(3) 0.000(2)
C45 0.041(4) 0.030(3) 0.034(3) -0.014(3) 0.015(3) -0.002(3)
C46 0.029(3) 0.026(3) 0.028(3) -0.008(2) 0.008(3) -0.001(2)
C51 0.028(3) 0.019(3) 0.016(3) 0.000(2) 0.005(2) -0.001(2)
C52 0.035(3) 0.024(3) 0.019(3) -0.004(2) 0.004(2) 0.002(2)
C53 0.043(4) 0.031(3) 0.026(3) 0.004(3) 0.014(3) -0.001(3)
C54 0.052(4) 0.023(3) 0.024(3) 0.002(2) 0.007(3) 0.004(3)
C55 0.043(4) 0.029(3) 0.031(3) 0.000(3) 0.007(3) 0.012(3)
C56 0.033(3) 0.029(3) 0.023(3) 0.002(2) 0.009(2) 0.009(3)
C61 0.023(3) 0.023(3) 0.025(3) 0.000(2) 0.008(2) -0.004(2)
C62 0.024(3) 0.023(3) 0.025(3) -0.001(2) 0.006(2) -0.002(2)
C63 0.037(4) 0.022(3) 0.030(3) 0.007(2) 0.006(3) 0.001(2)
C64 0.027(3) 0.034(3) 0.030(3) 0.007(3) -0.003(3) 0.009(3)
C65 0.030(3) 0.033(3) 0.031(3) -0.004(3) -0.011(3) -0.003(3)
C66 0.026(3) 0.024(3) 0.030(3) 0.003(2) 0.003(2) -0.002(2)
C71 0.030(3) 0.017(3) 0.020(3) 0.001(2) 0.009(2) 0.003(2)
C72 0.028(3) 0.065(5) 0.021(3) 0.000(3) 0.004(3) 0.011(3)
C73 0.041(4) 0.068(5) 0.036(4) 0.002(3) 0.017(3) 0.026(4)
C74 0.056(5) 0.034(3) 0.025(3) -0.002(3) 0.018(3) 0.010(3)
C75 0.048(4) 0.028(3) 0.022(3) -0.004(2) 0.013(3) -0.010(3)
C76 0.028(3) 0.020(3) 0.025(3) -0.004(2) 0.008(2) -0.008(2)
C81 0.017(3) 0.022(3) 0.028(3) 0.005(2) 0.005(2) 0.000(2)
C82 0.049(4) 0.034(3) 0.030(3) -0.003(3) 0.008(3) -0.012(3)
C83 0.069(5) 0.031(3) 0.030(3) 0.005(3) 0.009(3) -0.014(3)
C84 0.035(4) 0.018(3) 0.047(4) 0.007(3) 0.006(3) -0.004(2)
C85 0.031(3) 0.026(3) 0.037(3) -0.002(3) 0.009(3) 0.002(2)
C86 0.031(3) 0.017(3) 0.034(3) 0.002(2) 0.014(3) 0.003(2)

loop_
_atom_type_symbol
_atom_type_description
_atom_type_scat_dispersion_real
_atom_type_scat_dispersion_imag
_atom_type_scat_source
C C 0.0033 0.0016 'International Tables Vol C Tables 4.2.6.8 and 6.1.1.4'
H H 0.0000 0.0000 'International Tables Vol C Tables 4.2.6.8 and 6.1.1.4'
N N 0.0061 0.0033 'International Tables Vol C Tables 4.2.6.8 and 6.1.1.4'
F F 0.0171 0.0103 'International Tables Vol C Tables 4.2.6.8 and 6.1.1.4'
P P 0.1023 0.0942 'International Tables Vol C Tables 4.2.6.8 and 6.1.1.4'
Cl Cl 0.1484 0.1585 'International Tables Vol C Tables 4.2.6.8 and 6.1.1.4'
Ru Ru -1.2594 0.8363 'International Tables Vol C Tables 4.2.6.8 and 6.1.1.4'

loop_
_geom_angle_atom_site_label_1
_geom_angle_atom_site_label_2
_geom_angle_atom_site_label_3
_geom_angle
_geom_angle_site_symmetry_1
_geom_angle_site_symmetry_3
_geom_angle_publ_flag
N1 Ru1 C21 159.95(19) . . ?
N1 Ru1 C22 134.99(18) . . ?
C21 Ru1 C22 37.17(19) . . ?
N1 Ru1 C25 125.1(2) . . ?
C21 Ru1 C25 37.8(2) . . ?
C22 Ru1 C25 62.0(2) . . ?
N1 Ru1 C23 102.01(18) . . ?
C21 Ru1 C23 62.5(2) . . ?
C22 Ru1 C23 36.95(19) . . ?
C25 Ru1 C23 62.1(2) . . ?
N1 Ru1 C24 97.30(19) . . ?
C21 Ru1 C24 62.7(2) . . ?
C22 Ru1 C24 62.1(2) . . ?
C25 Ru1 C24 36.9(2) . . ?
C23 Ru1 C24 37.7(2) . . ?
N1 Ru1 P2 86.75(13) . . ?
C21 Ru1 P2 109.79(15) . . ?
C22 Ru1 P2 92.09(15) . . ?
C25 Ru1 P2 147.53(16) . . ?
C23 Ru1 P2 109.46(15) . . ?
C24 Ru1 P2 147.04(15) . . ?
N1 Ru1 P1 90.88(13) . . ?
C21 Ru1 P1 96.63(15) . . ?
C22 Ru1 P1 133.11(14) . . ?
C25 Ru1 P1 85.68(15) . . ?
C23 Ru1 P1 147.15(15) . . ?
C24 Ru1 P1 111.34(15) . . ?
P2 Ru1 P1 101.25(5) . . ?
C2 N1 Ru1 177.4(4) . . ?
N1 C2 C3 177.6(6) . . ?
C4 C3 C2 175.9(7) . . ?
C3 C4 C11 176.5(6) . . ?
C51 P1 C41 105.0(2) . . ?
C51 P1 C31 103.9(2) . . ?
C41 P1 C31 98.6(2) . . ?
C51 P1 Ru1 110.54(17) . . ?
C41 P1 Ru1 111.48(17) . . ?
C31 P1 Ru1 125.21(17) . . ?
C71 P2 C61 99.5(2) . . ?
C71 P2 C81 98.9(2) . . ?
C61 P2 C81 107.3(2) . . ?
C71 P2 Ru1 117.11(19) . . ?
C61 P2 Ru1 117.14(18) . . ?
C81 P2 Ru1 114.46(17) . . ?
F5 P3 F4 91.6(3) . . ?
F5 P3 F2 90.7(3) . . ?
F4 P3 F2 177.5(3) . . ?
F5 P3 F1 90.5(3) . . ?
F4 P3 F1 90.7(3) . . ?
F2 P3 F1 90.1(2) . . ?
F5 P3 F6 90.6(3) . . ?
F4 P3 F6 89.8(2) . . ?
F2 P3 F6 89.3(2) . . ?
F1 P3 F6 178.8(3) . . ?
F5 P3 F3 179.6(3) . . ?
F4 P3 F3 88.0(3) . . ?
F2 P3 F3 89.6(2) . . ?
F1 P3 F3 89.7(2) . . ?
F6 P3 F3 89.2(2) . . ?
C16 C11 C12 119.8(5) . . ?
C16 C11 C4 121.1(5) . . ?
C12 C11 C4 119.0(5) . . ?
C13 C12 C11 119.8(6) . . ?
C12 C13 C14 120.4(6) . . ?
C13 C14 C15 120.2(6) . . ?
C14 C15 C16 120.3(6) . . ?
C15 C16 C11 119.4(6) . . ?
C22 C21 C25 107.1(5) . . ?
C22 C21 Ru1 71.9(3) . . ?
C25 C21 Ru1 71.9(3) . . ?
C23 C22 C21 109.3(5) . . ?
C23 C22 Ru1 72.0(3) . . ?
C21 C22 Ru1 71.0(3) . . ?
C22 C23 C24 107.4(5) . . ?
C22 C23 Ru1 71.1(3) . . ?
C24 C23 Ru1 71.4(3) . . ?
C25 C24 C23 107.5(5) . . ?
C25 C24 Ru1 71.2(3) . . ?
C23 C24 Ru1 71.0(3) . . ?
C24 C25 C21 108.6(5) . . ?
C24 C25 Ru1 71.9(3) . . ?
C21 C25 Ru1 70.4(3) . . ?
C32 C31 C36 119.0(5) . . ?
C32 C31 P1 123.2(4) . . ?
C36 C31 P1 117.7(4) . . ?
C31 C32 C33 120.3(6) . . ?
C34 C33 C32 120.0(6) . . ?
C33 C34 C35 120.6(6) . . ?
C34 C35 C36 120.1(6) . . ?
C35 C36 C31 120.0(6) . . ?
C42 C41 C46 119.0(5) . . ?
C42 C41 P1 120.8(4) . . ?
C46 C41 P1 120.1(4) . . ?
C41 C42 C43 120.7(5) . . ?
C44 C43 C42 119.9(5) . . ?
C43 C44 C45 119.9(5) . . ?
C44 C45 C46 121.2(5) . . ?
C45 C46 C41 119.3(5) . . ?
C56 C51 C52 118.5(5) . . ?
C56 C51 P1 117.8(4) . . ?
C52 C51 P1 123.6(4) . . ?
C53 C52 C51 120.4(5) . . ?
C52 C53 C54 120.0(6) . . ?
C55 C54 C53 120.0(5) . . ?
C54 C55 C56 119.9(6) . . ?
C55 C56 C51 121.1(5) . . ?
C66 C61 C62 119.8(5) . . ?
C66 C61 P2 125.7(4) . . ?
C62 C61 P2 114.4(4) . . ?
C63 C62 C61 119.5(5) . . ?
C62 C63 C64 120.0(5) . . ?
C63 C64 C65 119.9(5) . . ?
C66 C65 C64 120.1(5) . . ?
C61 C66 C65 120.6(5) . . ?
C76 C71 C72 118.4(5) . . ?
C76 C71 P2 122.0(4) . . ?
C72 C71 P2 119.0(4) . . ?
C73 C72 C71 120.4(6) . . ?
C74 C73 C72 120.4(6) . . ?
C73 C74 C75 119.9(6) . . ?
C74 C75 C76 119.7(6) . . ?
C71 C76 C75 121.3(6) . . ?
C82 C81 C86 117.7(5) . . ?
C82 C81 P2 119.9(4) . . ?
C86 C81 P2 121.9(4) . . ?
C81 C82 C83 120.9(6) . . ?
C84 C83 C82 120.7(6) . . ?
C83 C84 C85 119.4(5) . . ?
C84 C85 C86 120.3(6) . . ?
C85 C86 C81 120.9(5) . . ?
Cl1A C90A Cl2A 118(3) . . ?
Cl1B C90B Cl2B 114.6(11) . . ?

loop_
_geom_bond_atom_site_label_1
_geom_bond_atom_site_label_2
_geom_bond_distance
_geom_bond_site_symmetry_2
_geom_bond_publ_flag
Ru1 N1 2.002(4) . ?
Ru1 C21 2.207(5) . ?
Ru1 C22 2.219(5) . ?
Ru1 C25 2.227(5) . ?
Ru1 C23 2.230(5) . ?
Ru1 C24 2.235(6) . ?
Ru1 P2 2.3521(14) . ?
Ru1 P1 2.3547(14) . ?
N1 C2 1.162(7) . ?
C2 C3 1.365(8) . ?
C3 C4 1.208(8) . ?
C4 C11 1.430(8) . ?
P1 C51 1.835(5) . ?
P1 C41 1.850(5) . ?
P1 C31 1.860(5) . ?
P2 C71 1.844(5) . ?
P2 C61 1.847(6) . ?
P2 C81 1.855(5) . ?
P3 F5 1.583(5) . ?
P3 F4 1.591(5) . ?
P3 F2 1.594(4) . ?
P3 F1 1.594(4) . ?
P3 F6 1.602(4) . ?
P3 F3 1.611(4) . ?
C11 C16 1.398(8) . ?
C11 C12 1.404(8) . ?
C12 C13 1.379(8) . ?
C13 C14 1.385(9) . ?
C14 C15 1.387(9) . ?
C15 C16 1.391(8) . ?
C21 C22 1.411(8) . ?
C21 C25 1.434(8) . ?
C22 C23 1.410(7) . ?
C23 C24 1.441(8) . ?
C24 C25 1.410(8) . ?
C31 C32 1.395(8) . ?
C31 C36 1.407(8) . ?
C32 C33 1.401(8) . ?
C33 C34 1.371(10) . ?
C34 C35 1.388(10) . ?
C35 C36 1.390(8) . ?
C41 C42 1.384(7) . ?
C41 C46 1.415(7) . ?
C42 C43 1.401(8) . ?
C43 C44 1.378(8) . ?
C44 C45 1.380(8) . ?
C45 C46 1.385(8) . ?
C51 C56 1.397(8) . ?
C51 C52 1.398(8) . ?
C52 C53 1.392(8) . ?
C53 C54 1.393(9) . ?
C54 C55 1.381(9) . ?
C55 C56 1.386(8) . ?
C61 C66 1.371(8) . ?
C61 C62 1.409(7) . ?
C62 C63 1.386(8) . ?
C63 C64 1.387(8) . ?
C64 C65 1.389(8) . ?
C65 C66 1.382(8) . ?
C71 C76 1.373(7) . ?
C71 C72 1.405(8) . ?
C72 C73 1.389(8) . ?
C73 C74 1.377(9) . ?
C74 C75 1.382(9) . ?
C75 C76 1.398(8) . ?
C81 C82 1.378(8) . ?
C81 C86 1.393(8) . ?
C82 C83 1.389(8) . ?
C83 C84 1.367(9) . ?
C84 C85 1.367(8) . ?
C85 C86 1.390(8) . ?
Cl1A C90A 1.69(6) . ?
Cl2A C90A 1.77(7) . ?
Cl1B C90B 1.690(19) . ?
Cl2B C90B 1.75(2) . ?

loop_
_geom_torsion_atom_site_label_1
_geom_torsion_atom_site_label_2
_geom_torsion_atom_site_label_3
_geom_torsion_atom_site_label_4
_geom_torsion
_geom_torsion_site_symmetry_1
_geom_torsion_site_symmetry_2
_geom_torsion_site_symmetry_3
_geom_torsion_site_symmetry_4
_geom_torsion_publ_flag
C21 Ru1 N1 C2 155(9) . . . . ?
C22 Ru1 N1 C2 98(10) . . . . ?
C25 Ru1 N1 C2 -178(100) . . . . ?
C23 Ru1 N1 C2 117(10) . . . . ?
C24 Ru1 N1 C2 155(10) . . . . ?
P2 Ru1 N1 C2 8(10) . . . . ?
P1 Ru1 N1 C2 -93(10) . . . . ?
Ru1 N1 C2 C3 45(22) . . . . ?
N1 C2 C3 C4 -17(21) . . . . ?
C2 C3 C4 C11 -11(18) . . . . ?
N1 Ru1 P1 C51 -175.7(2) . . . . ?
C21 Ru1 P1 C51 -14.3(2) . . . . ?
C22 Ru1 P1 C51 -6.3(3) . . . . ?
C25 Ru1 P1 C51 -50.5(2) . . . . ?
C23 Ru1 P1 C51 -61.7(3) . . . . ?
C24 Ru1 P1 C51 -77.5(2) . . . . ?
P2 Ru1 P1 C51 97.4(2) . . . . ?
N1 Ru1 P1 C41 -59.4(2) . . . . ?
C21 Ru1 P1 C41 102.0(2) . . . . ?
C22 Ru1 P1 C41 110.0(3) . . . . ?
C25 Ru1 P1 C41 65.8(2) . . . . ?
C23 Ru1 P1 C41 54.7(3) . . . . ?
C24 Ru1 P1 C41 38.8(2) . . . . ?
P2 Ru1 P1 C41 -146.25(18) . . . . ?
N1 Ru1 P1 C31 58.9(3) . . . . ?
C21 Ru1 P1 C31 -139.7(3) . . . . ?
C22 Ru1 P1 C31 -131.7(3) . . . . ?
C25 Ru1 P1 C31 -175.9(3) . . . . ?
C23 Ru1 P1 C31 172.9(3) . . . . ?
C24 Ru1 P1 C31 157.1(3) . . . . ?
P2 Ru1 P1 C31 -28.0(2) . . . . ?
N1 Ru1 P2 C71 99.2(2) . . . . ?
C21 Ru1 P2 C71 -69.2(2) . . . . ?
C22 Ru1 P2 C71 -35.7(2) . . . . ?
C25 Ru1 P2 C71 -70.8(3) . . . . ?
C23 Ru1 P2 C71 -2.4(2) . . . . ?
C24 Ru1 P2 C71 0.8(3) . . . . ?
P1 Ru1 P2 C71 -170.54(19) . . . . ?
N1 Ru1 P2 C61 -142.7(2) . . . . ?
C21 Ru1 P2 C61 48.9(3) . . . . ?
C22 Ru1 P2 C61 82.3(2) . . . . ?
C25 Ru1 P2 C61 47.3(3) . . . . ?
C23 Ru1 P2 C61 115.7(2) . . . . ?
C24 Ru1 P2 C61 118.9(3) . . . . ?
P1 Ru1 P2 C61 -52.5(2) . . . . ?
N1 Ru1 P2 C81 -15.8(2) . . . . ?
C21 Ru1 P2 C81 175.8(2) . . . . ?
C22 Ru1 P2 C81 -150.8(2) . . . . ?
C25 Ru1 P2 C81 174.2(3) . . . . ?
C23 Ru1 P2 C81 -117.4(2) . . . . ?
C24 Ru1 P2 C81 -114.2(3) . . . . ?
P1 Ru1 P2 C81 74.5(2) . . . . ?
C3 C4 C11 C16 138(10) . . . . ?
C3 C4 C11 C12 -38(10) . . . . ?
C16 C11 C12 C13 -1.7(9) . . . . ?
C4 C11 C12 C13 175.0(6) . . . . ?
C11 C12 C13 C14 -0.5(9) . . . . ?
C12 C13 C14 C15 2.3(10) . . . . ?
C13 C14 C15 C16 -1.8(10) . . . . ?
C14 C15 C16 C11 -0.5(9) . . . . ?
C12 C11 C16 C15 2.2(9) . . . . ?
C4 C11 C16 C15 -174.4(5) . . . . ?
N1 Ru1 C21 C22 -78.4(6) . . . . ?
C25 Ru1 C21 C22 -115.6(5) . . . . ?
C23 Ru1 C21 C22 -36.5(3) . . . . ?
C24 Ru1 C21 C22 -79.1(4) . . . . ?
P2 Ru1 C21 C22 65.8(3) . . . . ?
P1 Ru1 C21 C22 170.3(3) . . . . ?
N1 Ru1 C21 C25 37.2(7) . . . . ?
C22 Ru1 C21 C25 115.6(5) . . . . ?
C23 Ru1 C21 C25 79.2(3) . . . . ?
C24 Ru1 C21 C25 36.5(3) . . . . ?
P2 Ru1 C21 C25 -178.6(3) . . . . ?
P1 Ru1 C21 C25 -74.1(3) . . . . ?
C25 C21 C22 C23 -1.6(6) . . . . ?
Ru1 C21 C22 C23 62.1(4) . . . . ?
C25 C21 C22 Ru1 -63.7(4) . . . . ?
N1 Ru1 C22 C23 32.9(4) . . . . ?
C21 Ru1 C22 C23 -118.7(5) . . . . ?
C25 Ru1 C22 C23 -80.0(4) . . . . ?
C24 Ru1 C22 C23 -38.1(3) . . . . ?
P2 Ru1 C22 C23 120.4(3) . . . . ?
P1 Ru1 C22 C23 -132.0(3) . . . . ?
N1 Ru1 C22 C21 151.7(3) . . . . ?
C25 Ru1 C22 C21 38.7(3) . . . . ?
C23 Ru1 C22 C21 118.7(5) . . . . ?
C24 Ru1 C22 C21 80.6(4) . . . . ?
P2 Ru1 C22 C21 -120.8(3) . . . . ?
P1 Ru1 C22 C21 -13.3(4) . . . . ?
C21 C22 C23 C24 1.0(6) . . . . ?
Ru1 C22 C23 C24 62.5(4) . . . . ?
C21 C22 C23 Ru1 -61.4(4) . . . . ?
N1 Ru1 C23 C22 -156.9(3) . . . . ?
C21 Ru1 C23 C22 36.7(3) . . . . ?
C25 Ru1 C23 C22 79.5(3) . . . . ?
C24 Ru1 C23 C22 116.7(5) . . . . ?
P2 Ru1 C23 C22 -66.1(3) . . . . ?
P1 Ru1 C23 C22 92.1(4) . . . . ?
N1 Ru1 C23 C24 86.4(3) . . . . ?
C21 Ru1 C23 C24 -80.1(3) . . . . ?
C22 Ru1 C23 C24 -116.7(5) . . . . ?
C25 Ru1 C23 C24 -37.2(3) . . . . ?
P2 Ru1 C23 C24 177.2(3) . . . . ?
P1 Ru1 C23 C24 -24.6(5) . . . . ?
C22 C23 C24 C25 0.0(6) . . . . ?
Ru1 C23 C24 C25 62.3(4) . . . . ?
C22 C23 C24 Ru1 -62.3(4) . . . . ?
N1 Ru1 C24 C25 142.8(3) . . . . ?
C21 Ru1 C24 C25 -37.4(3) . . . . ?
C22 Ru1 C24 C25 -79.6(3) . . . . ?
C23 Ru1 C24 C25 -117.0(5) . . . . ?
P2 Ru1 C24 C25 -121.9(3) . . . . ?
P1 Ru1 C24 C25 49.0(3) . . . . ?
N1 Ru1 C24 C23 -100.2(3) . . . . ?
C21 Ru1 C24 C23 79.5(3) . . . . ?
C22 Ru1 C24 C23 37.4(3) . . . . ?
C25 Ru1 C24 C23 117.0(5) . . . . ?
P2 Ru1 C24 C23 -4.9(5) . . . . ?
P1 Ru1 C24 C23 166.0(3) . . . . ?
C23 C24 C25 C21 -0.9(6) . . . . ?
Ru1 C24 C25 C21 61.2(4) . . . . ?
C23 C24 C25 Ru1 -62.1(4) . . . . ?
C22 C21 C25 C24 1.6(6) . . . . ?
Ru1 C21 C25 C24 -62.1(4) . . . . ?
C22 C21 C25 Ru1 63.7(4) . . . . ?
N1 Ru1 C25 C24 -47.1(4) . . . . ?
C21 Ru1 C25 C24 118.2(5) . . . . ?
C22 Ru1 C25 C24 80.1(3) . . . . ?
C23 Ru1 C25 C24 38.0(3) . . . . ?
P2 Ru1 C25 C24 120.6(3) . . . . ?
P1 Ru1 C25 C24 -135.2(3) . . . . ?
N1 Ru1 C25 C21 -165.3(3) . . . . ?
C22 Ru1 C25 C21 -38.1(3) . . . . ?
C23 Ru1 C25 C21 -80.1(3) . . . . ?
C24 Ru1 C25 C21 -118.2(5) . . . . ?
P2 Ru1 C25 C21 2.5(5) . . . . ?
P1 Ru1 C25 C21 106.7(3) . . . . ?
C51 P1 C31 C32 -33.9(5) . . . . ?
C41 P1 C31 C32 -141.7(5) . . . . ?
Ru1 P1 C31 C32 94.3(5) . . . . ?
C51 P1 C31 C36 148.7(4) . . . . ?
C41 P1 C31 C36 40.9(5) . . . . ?
Ru1 P1 C31 C36 -83.2(4) . . . . ?
C36 C31 C32 C33 1.2(8) . . . . ?
P1 C31 C32 C33 -176.1(4) . . . . ?
C31 C32 C33 C34 -1.0(9) . . . . ?
C32 C33 C34 C35 -0.2(10) . . . . ?
C33 C34 C35 C36 1.1(10) . . . . ?
C34 C35 C36 C31 -0.8(9) . . . . ?
C32 C31 C36 C35 -0.3(8) . . . . ?
P1 C31 C36 C35 177.2(5) . . . . ?
C51 P1 C41 C42 130.3(4) . . . . ?
C31 P1 C41 C42 -122.7(4) . . . . ?
Ru1 P1 C41 C42 10.6(5) . . . . ?
C51 P1 C41 C46 -53.6(5) . . . . ?
C31 P1 C41 C46 53.4(5) . . . . ?
Ru1 P1 C41 C46 -173.3(4) . . . . ?
C46 C41 C42 C43 0.8(8) . . . . ?
P1 C41 C42 C43 177.0(4) . . . . ?
C41 C42 C43 C44 1.2(8) . . . . ?
C42 C43 C44 C45 -0.9(8) . . . . ?
C43 C44 C45 C46 -1.6(9) . . . . ?
C44 C45 C46 C41 3.6(9) . . . . ?
C42 C41 C46 C45 -3.2(8) . . . . ?
P1 C41 C46 C45 -179.4(4) . . . . ?
C41 P1 C51 C56 174.3(4) . . . . ?
C31 P1 C51 C56 71.3(5) . . . . ?
Ru1 P1 C51 C56 -65.3(5) . . . . ?
C41 P1 C51 C52 -10.0(5) . . . . ?
C31 P1 C51 C52 -113.0(5) . . . . ?
Ru1 P1 C51 C52 110.3(4) . . . . ?
C56 C51 C52 C53 -0.7(8) . . . . ?
P1 C51 C52 C53 -176.3(4) . . . . ?
C51 C52 C53 C54 -0.9(9) . . . . ?
C52 C53 C54 C55 0.7(9) . . . . ?
C53 C54 C55 C56 1.1(9) . . . . ?
C54 C55 C56 C51 -2.9(9) . . . . ?
C52 C51 C56 C55 2.6(8) . . . . ?
P1 C51 C56 C55 178.5(4) . . . . ?
C71 P2 C61 C66 -112.7(5) . . . . ?
C81 P2 C61 C66 -10.3(6) . . . . ?
Ru1 P2 C61 C66 120.0(5) . . . . ?
C71 P2 C61 C62 64.6(4) . . . . ?
C81 P2 C61 C62 167.0(4) . . . . ?
Ru1 P2 C61 C62 -62.6(4) . . . . ?
C66 C61 C62 C63 0.9(8) . . . . ?
P2 C61 C62 C63 -176.6(4) . . . . ?
C61 C62 C63 C64 -0.1(9) . . . . ?
C62 C63 C64 C65 -1.3(9) . . . . ?
C63 C64 C65 C66 2.0(10) . . . . ?
C62 C61 C66 C65 -0.1(9) . . . . ?
P2 C61 C66 C65 177.0(5) . . . . ?
C64 C65 C66 C61 -1.3(9) . . . . ?
C61 P2 C71 C76 -153.2(4) . . . . ?
C81 P2 C71 C76 97.5(5) . . . . ?
Ru1 P2 C71 C76 -25.9(5) . . . . ?
C61 P2 C71 C72 35.5(5) . . . . ?
C81 P2 C71 C72 -73.8(5) . . . . ?
Ru1 P2 C71 C72 162.8(4) . . . . ?
C76 C71 C72 C73 -0.3(9) . . . . ?
P2 C71 C72 C73 171.3(5) . . . . ?
C71 C72 C73 C74 1.0(11) . . . . ?
C72 C73 C74 C75 -0.6(11) . . . . ?
C73 C74 C75 C76 -0.5(9) . . . . ?
C72 C71 C76 C75 -0.8(8) . . . . ?
P2 C71 C76 C75 -172.1(4) . . . . ?
C74 C75 C76 C71 1.2(8) . . . . ?
C71 P2 C81 C82 -27.7(5) . . . . ?
C61 P2 C81 C82 -130.6(5) . . . . ?
Ru1 P2 C81 C82 97.6(5) . . . . ?
C71 P2 C81 C86 161.0(5) . . . . ?
C61 P2 C81 C86 58.1(5) . . . . ?
Ru1 P2 C81 C86 -73.8(5) . . . . ?
C86 C81 C82 C83 -1.3(9) . . . . ?
P2 C81 C82 C83 -173.1(5) . . . . ?
C81 C82 C83 C84 -1.6(11) . . . . ?
C82 C83 C84 C85 2.9(11) . . . . ?
C83 C84 C85 C86 -1.3(10) . . . . ?
C84 C85 C86 C81 -1.7(9) . . . . ?
C82 C81 C86 C85 3.0(8) . . . . ?
P2 C81 C86 C85 174.5(4) . . . . ?
